data_4512188
loop_
_publ_author_name
'Qi, Zhi-Kai'
'Liu, Jun-Liang'
'Hou, Juan-Juan'
'Liu, Min-Min'
'Zhang, Xian-Ming'

_publ_section_title
;
 Planar Cu2(ppz)2Dimers as SBUs for Diverse Polyoxometalate-Based Metal
 Organic Frameworks
;
_journal_issue 11
_journal_name_full 'Crystal Growth &amp; Design'
_journal_page_first 5773
_journal_paper_doi 10.1021/cg5010402
_journal_volume 14
_journal_year 2014
_chemical_formula_sum 'C28 H20 Br2 Cu5 N16 O4 P'
_chemical_formula_weight 1153.09
_chemical_name_systematic
; 
 ? 
;
_space_group_IT_number 130
_symmetry_cell_setting tetragonal
_symmetry_space_group_name_Hall '-P 4a 2ac'
_symmetry_space_group_name_H-M 'P 4/n c c :2'
_atom_sites_solution_hydrogens geom
_atom_sites_solution_primary direct
_atom_sites_solution_secondary difmap
_audit_creation_method SHELXL-97
_cell_angle_alpha 90.00
_cell_angle_beta 90.00
_cell_angle_gamma 90.00
_cell_formula_units_Z 4
_cell_length_a 13.5883(9)
_cell_length_b 13.5883(9)
_cell_length_c 17.9216(14)
_cell_measurement_temperature 293(2)
_cell_volume 3309.1(4)
_computing_structure_refinement 'SHELXL-97 (Sheldrick, 1997)'
_computing_structure_solution 'SHELXS-97 (Sheldrick, 1990)'
_diffrn_ambient_temperature 293(2)
_diffrn_measured_fraction_theta_full 0.999
_diffrn_measured_fraction_theta_max 0.999
_diffrn_radiation_monochromator graphite
_diffrn_radiation_source 'fine-focus sealed tube'
_diffrn_radiation_type MoK\a
_diffrn_radiation_wavelength 0.71073
_diffrn_reflns_av_R_equivalents 0.0412
_diffrn_reflns_av_sigmaI/netI 0.0331
_diffrn_reflns_limit_h_max 9
_diffrn_reflns_limit_h_min -15
_diffrn_reflns_limit_k_max 16
_diffrn_reflns_limit_k_min -14
_diffrn_reflns_limit_l_max 22
_diffrn_reflns_limit_l_min -21
_diffrn_reflns_number 6744
_diffrn_reflns_theta_full 26.37
_diffrn_reflns_theta_max 26.37
_diffrn_reflns_theta_min 2.72
_exptl_absorpt_coefficient_mu 5.692
_exptl_absorpt_correction_T_max 0.5029
_exptl_absorpt_correction_T_min 0.4273
_exptl_absorpt_correction_type multi-scan
_exptl_crystal_density_diffrn 2.315
_exptl_crystal_density_method 'not measured'
_exptl_crystal_F_000 2248
_exptl_crystal_size_max 0.18
_exptl_crystal_size_mid 0.16
_exptl_crystal_size_min 0.14
_refine_diff_density_max 2.984
_refine_diff_density_min -2.121
_refine_diff_density_rms 0.191
_refine_ls_extinction_method none
_refine_ls_goodness_of_fit_ref 1.072
_refine_ls_hydrogen_treatment mixed
_refine_ls_matrix_type full
_refine_ls_number_parameters 129
_refine_ls_number_reflns 1698
_refine_ls_number_restraints 0
_refine_ls_restrained_S_all 1.072
_refine_ls_R_factor_all 0.0785
_refine_ls_R_factor_gt 0.0608
_refine_ls_shift/su_max 0.000
_refine_ls_shift/su_mean 0.000
_refine_ls_structure_factor_coef Fsqd
_refine_ls_weighting_details 'calc w=1/[\s^2^(Fo^2^)+(0.0880P)^2^+37.7960P] where P=(Fo^2^+2Fc^2^)/3'
_refine_ls_weighting_scheme calc
_refine_ls_wR_factor_gt 0.1690
_refine_ls_wR_factor_ref 0.1827
_reflns_number_gt 1318
_reflns_number_total 1698
_reflns_threshold_expression >2sigma(I)
_cod_data_source_file cg5010402_si_001.cif
_cod_data_source_block 1
_cod_depositor_comments
;
The following automatic conversions were performed:

'_exptl_absorpt_correction_type' value 'Multi-scan' changed to
'multi-scan' according to
/home/saulius/struct/COD-crude-data--automatic-downloads/rss-feeds/ACS/lib/dictionaries/cif_core.dic
dictionary named 'cif_core.dic' version 2.4.2 from 2011-04-26.

Automatic conversion script
Id: cif_fix_values 2827 2014-09-09 07:05:25Z andrius 

 Adding full bibliography for 4512188--4512192.cif.
;
_cod_original_sg_symbol_H-M P4/ncc
_cod_database_code 4512188

loop_
_symmetry_equiv_pos_as_xyz
'x, y, z'
'-y+1/2, x, z'
'x+1/2, -y, -z+1/2'
'-x+1/2, -y+1/2, z'
'-y, -x, -z+1/2'
'y+1/2, x+1/2, -z+1/2'
'y, -x+1/2, z'
'-x, y+1/2, -z+1/2'
'-x, -y, -z'
'y-1/2, -x, -z'
'-x-1/2, y, z-1/2'
'x-1/2, y-1/2, -z'
'y, x, z-1/2'
'-y-1/2, -x-1/2, z-1/2'
'-y, x-1/2, -z'
'x, -y-1/2, z-1/2'

loop_
_atom_site_label
_atom_site_type_symbol
_atom_site_fract_x
_atom_site_fract_y
_atom_site_fract_z
_atom_site_U_iso_or_equiv
_atom_site_adp_type
_atom_site_occupancy
_atom_site_symmetry_multiplicity
_atom_site_calc_flag
_atom_site_refinement_flags
Cu1 Cu 0.62430(6) 0.22215(6) 0.34865(4) 0.0166(3) Uani 1 1 d .
Br2 Br 0.2500 0.2500 0.28830(16) 0.0602(7) Uani 1 4 d S
Cu2 Cu 0.2500 0.2500 0.4121(2) 0.0749(10) Uani 1 4 d S
Br1 Br 0.2500 0.2500 0.5363(2) 0.1300(16) Uani 1 4 d S
P1 P 0.7500 0.2500 0.5000 0.0143(7) Uani 1 4 d S
O1 O 0.6594(4) 0.2262(4) 0.4528(3) 0.0213(11) Uani 1 1 d .
N2 N 0.5902(4) 0.2508(4) 0.2428(3) 0.0165(11) Uani 1 1 d .
N3 N 0.5228(5) 0.3327(5) 0.3639(3) 0.0210(13) Uani 1 1 d .
N1 N 0.6130(5) 0.2152(4) 0.1743(3) 0.0209(13) Uani 1 1 d .
C4 C 0.4797(5) 0.3626(5) 0.3003(4) 0.0217(15) Uani 1 1 d .
N4 N 0.3856(5) 0.4847(5) 0.3622(3) 0.0265(14) Uani 1 1 d .
C1 C 0.5510(6) 0.2532(6) 0.1242(4) 0.0278(17) Uani 1 1 d .
H1 H 0.5525 0.2406 0.0732 0.033 Uiso 1 1 calc R
C7 C 0.4944(6) 0.3782(6) 0.4265(4) 0.0310(18) Uani 1 1 d .
H7 H 0.5216 0.3592 0.4718 0.037 Uiso 1 1 calc R
C3 C 0.5132(5) 0.3118(5) 0.2338(3) 0.0181(14) Uani 1 1 d .
C5 C 0.4124(6) 0.4386(6) 0.3006(4) 0.0251(16) Uani 1 1 d .
H5 H 0.3847 0.4582 0.2555 0.030 Uiso 1 1 calc R
C6 C 0.4253(6) 0.4529(6) 0.4250(5) 0.0324(19) Uani 1 1 d .
H6 H 0.4061 0.4817 0.4697 0.039 Uiso 1 1 calc R
C2 C 0.4840(6) 0.3143(6) 0.1597(4) 0.0273(17) Uani 1 1 d .
H2 H 0.4318 0.3489 0.1387 0.033 Uiso 1 1 calc R

loop_
_atom_site_aniso_label
_atom_site_aniso_U_11
_atom_site_aniso_U_22
_atom_site_aniso_U_33
_atom_site_aniso_U_23
_atom_site_aniso_U_13
_atom_site_aniso_U_12
Cu1 0.0177(5) 0.0188(5) 0.0133(5) -0.0018(3) -0.0020(3) 0.0030(3)
Br2 0.0409(7) 0.0409(7) 0.0987(18) 0.000 0.000 0.000
Cu2 0.0614(12) 0.0614(12) 0.102(3) 0.000 0.000 0.000
Br1 0.147(2) 0.147(2) 0.095(3) 0.000 0.000 0.000
P1 0.0175(10) 0.0175(10) 0.0080(13) 0.000 0.000 0.000
O1 0.019(3) 0.030(3) 0.015(2) -0.003(2) -0.005(2) 0.001(2)
N2 0.017(3) 0.017(3) 0.015(2) 0.000(2) -0.001(2) 0.001(2)
N3 0.022(3) 0.023(3) 0.018(3) 0.000(2) -0.003(2) 0.002(2)
N1 0.024(3) 0.025(3) 0.014(3) 0.002(2) 0.001(2) -0.001(3)
C4 0.022(4) 0.023(4) 0.021(3) -0.002(3) -0.004(3) 0.002(3)
N4 0.031(4) 0.024(3) 0.025(3) -0.003(3) -0.002(3) 0.003(3)
C1 0.033(4) 0.034(4) 0.016(3) -0.003(3) 0.002(3) 0.006(4)
C7 0.041(5) 0.031(5) 0.021(3) -0.003(3) 0.000(3) 0.011(4)
C3 0.019(3) 0.020(3) 0.015(3) 0.000(3) -0.001(3) 0.001(3)
C5 0.027(4) 0.029(4) 0.020(3) 0.000(3) 0.000(3) 0.007(3)
C6 0.037(5) 0.032(4) 0.029(4) -0.014(3) 0.004(3) 0.008(4)
C2 0.026(4) 0.037(4) 0.018(3) 0.000(3) -0.003(3) 0.011(3)

loop_
_atom_type_symbol
_atom_type_description
_atom_type_scat_dispersion_real
_atom_type_scat_dispersion_imag
_atom_type_scat_source
C C 0.0033 0.0016 'International Tables Vol C Tables 4.2.6.8 and 6.1.1.4'
H H 0.0000 0.0000 'International Tables Vol C Tables 4.2.6.8 and 6.1.1.4'
Br Br -0.2901 2.4595 'International Tables Vol C Tables 4.2.6.8 and 6.1.1.4'
Cu Cu 0.3201 1.2651 'International Tables Vol C Tables 4.2.6.8 and 6.1.1.4'
N N 0.0061 0.0033 'International Tables Vol C Tables 4.2.6.8 and 6.1.1.4'
O O 0.0106 0.0060 'International Tables Vol C Tables 4.2.6.8 and 6.1.1.4'
P P 0.1023 0.0942 'International Tables Vol C Tables 4.2.6.8 and 6.1.1.4'

loop_
_geom_angle_atom_site_label_1
_geom_angle_atom_site_label_2
_geom_angle_atom_site_label_3
_geom_angle
_geom_angle_site_symmetry_1
_geom_angle_site_symmetry_3
O1 Cu1 N1 93.9(2) . 6_545
O1 Cu1 N2 167.0(2) . .
N1 Cu1 N2 95.4(2) 6_545 .
O1 Cu1 N3 90.9(2) . .
N1 Cu1 N3 174.8(2) 6_545 .
N2 Cu1 N3 80.1(2) . .
O1 Cu1 N4 96.6(2) . 7
N1 Cu1 N4 93.3(2) 6_545 7
N2 Cu1 N4 91.8(2) . 7
N3 Cu1 N4 84.4(2) . 7
Br2 Cu2 Br1 180.000(1) . .
O1 P1 O1 107.86(18) 10_666 .
O1 P1 O1 112.7(4) 10_666 15_656
O1 P1 O1 107.86(18) . 15_656
O1 P1 O1 107.86(18) 10_666 4_655
O1 P1 O1 112.7(4) . 4_655
O1 P1 O1 107.86(18) 15_656 4_655
P1 O1 Cu1 137.9(3) . .
C3 N2 N1 106.9(5) . .
C3 N2 Cu1 114.6(4) . .
N1 N2 Cu1 137.7(5) . .
C7 N3 C4 116.5(7) . .
C7 N3 Cu1 129.9(5) . .
C4 N3 Cu1 113.6(5) . .
C1 N1 N2 109.0(6) . .
C1 N1 Cu1 125.3(5) . 6_545
N2 N1 Cu1 125.8(5) . 6_545
N3 C4 C5 120.8(7) . .
N3 C4 C3 114.6(6) . .
C5 C4 C3 124.5(7) . .
C6 N4 C5 116.4(7) . .
C6 N4 Cu1 126.3(5) . 2
C5 N4 Cu1 117.2(5) . 2
N1 C1 C2 109.8(6) . .
N3 C7 C6 121.2(7) . .
N2 C3 C2 110.6(6) . .
N2 C3 C4 116.0(6) . .
C2 C3 C4 133.3(7) . .
N4 C5 C4 122.7(7) . .
N4 C6 C7 122.3(7) . .
C3 C2 C1 103.7(7) . .

loop_
_geom_bond_atom_site_label_1
_geom_bond_atom_site_label_2
_geom_bond_distance
_geom_bond_site_symmetry_2
Cu1 O1 1.926(5) .
Cu1 N1 1.973(6) 6_545
Cu1 N2 1.992(5) .
Cu1 N3 2.058(6) .
Cu1 N4 2.408(7) 7
Br2 Cu2 2.220(5) .
Cu2 Br1 2.224(6) .
P1 O1 1.529(5) 10_666
P1 O1 1.529(5) .
P1 O1 1.529(5) 15_656
P1 O1 1.529(5) 4_655
N2 C3 1.345(9) .
N2 N1 1.356(8) .
N3 C7 1.337(9) .
N3 C4 1.344(9) .
N1 C1 1.335(10) .
N1 Cu1 1.973(6) 6_545
C4 C5 1.380(11) .
C4 C3 1.450(10) .
N4 C6 1.320(10) .
N4 C5 1.320(9) .
N4 Cu1 2.408(7) 2
C1 C2 1.386(11) .
C7 C6 1.383(12) .
C3 C2 1.386(9) .
